data_7242825
loop_
_publ_author_name
'Yu, Ting'
'Qian, Zheng-hua'
'Li, Lin'
'Wu, Xiao-ling'
'He, Hui'
'Qiao, Yan-bo'
'Ye, Guo-an'

_publ_section_title
;
 Synthesis of luminescent thorium-based metal--organic frameworks with
 1,2,4,5-tetrakis(4-carboxyphenyl)benzene
;
_journal_issue 28
_journal_name_full 'RSC Advances'
_journal_page_first 17431
_journal_page_last 17436
_journal_paper_doi 10.1039/D1RA01742J
_journal_volume 11
_journal_year 2021
_chemical_formula_moiety '0.13(C272 H144 O120 Th16)'
_chemical_formula_sum 'C34 H18 O15 Th2'
_chemical_formula_weight 1130.56
_space_group_crystal_system orthorhombic
_space_group_IT_number 64
_space_group_name_Hall '-C 2ac 2'
_space_group_name_H-M_alt 'C m c e'
_atom_sites_solution_hydrogens geom
_atom_sites_solution_primary dual
_audit_creation_date 2020-06-29
_audit_creation_method
;
Olex2 1.2
(compiled 2018.05.29 svn.r3508 for OlexSys, GUI svn.r5506)
;
_audit_update_record
;
2021-03-04 deposited with the CCDC.	2021-04-19 downloaded from the CCDC.
;
_cell_angle_alpha 90
_cell_angle_beta 90
_cell_angle_gamma 90
_cell_formula_units_Z 8
_cell_length_a 33.443(2)
_cell_length_b 16.4404(9)
_cell_length_c 20.0127(12)
_cell_measurement_reflns_used 9950
_cell_measurement_temperature 170(2)
_cell_measurement_theta_max 54.97
_cell_measurement_theta_min 3.845
_cell_volume 11003.3(11)
_computing_cell_refinement 'SAINT v8.37A (Bruker, 2015)'
_computing_data_reduction 'SAINT v8.37A (Bruker, 2015)'
_computing_molecular_graphics 'Olex2 (Dolomanov et al., 2009)'
_computing_publication_material 'Olex2 (Dolomanov et al., 2009)'
_computing_structure_refinement 'ShelXL (Sheldrick, 2015)'
_computing_structure_solution 'ShelXT (Sheldrick, 2015)'
_diffrn_ambient_temperature 170.0
_diffrn_measured_fraction_theta_full 0.998
_diffrn_measured_fraction_theta_max 0.998
_diffrn_measurement_device_type 'Bruker APEX-II CCD'
_diffrn_measurement_method '\f and \w scans'
_diffrn_radiation_type GaK\a
_diffrn_radiation_wavelength 1.34139
_diffrn_reflns_av_R_equivalents 0.0715
_diffrn_reflns_av_unetI/netI 0.0506
_diffrn_reflns_Laue_measured_fraction_full 0.998
_diffrn_reflns_Laue_measured_fraction_max 0.998
_diffrn_reflns_limit_h_max 39
_diffrn_reflns_limit_h_min -40
_diffrn_reflns_limit_k_max 20
_diffrn_reflns_limit_k_min -16
_diffrn_reflns_limit_l_max 24
_diffrn_reflns_limit_l_min -16
_diffrn_reflns_number 30910
_diffrn_reflns_point_group_measured_fraction_full 0.998
_diffrn_reflns_point_group_measured_fraction_max 0.998
_diffrn_reflns_theta_full 53.594
_diffrn_reflns_theta_max 54.946
_diffrn_reflns_theta_min 3.238
_diffrn_standards_number 0
_exptl_absorpt_coefficient_mu 11.747
_exptl_absorpt_correction_T_max 0.65
_exptl_absorpt_correction_T_min 0.24
_exptl_absorpt_correction_type multi-scan
_exptl_crystal_colour colourless
_exptl_crystal_colour_primary colourless
_exptl_crystal_density_diffrn 1.365
_exptl_crystal_description prism
_exptl_crystal_F_000 4176
_exptl_crystal_size_max 0.05
_exptl_crystal_size_mid 0.03
_exptl_crystal_size_min 0.02
_refine_diff_density_max 14.779
_refine_diff_density_min -3.033
_refine_diff_density_rms 0.340
_refine_ls_extinction_method none
_refine_ls_goodness_of_fit_ref 1.061
_refine_ls_hydrogen_treatment constr
_refine_ls_matrix_type full
_refine_ls_number_parameters 234
_refine_ls_number_reflns 5329
_refine_ls_number_restraints 357
_refine_ls_restrained_S_all 1.037
_refine_ls_R_factor_all 0.0997
_refine_ls_R_factor_gt 0.0808
_refine_ls_shift/su_max 0.001
_refine_ls_shift/su_mean 0.000
_refine_ls_structure_factor_coef Fsqd
_refine_ls_weighting_details 'w=1/[\s^2^(Fo^2^)+(0.1469P)^2^+283.5223P] where P=(Fo^2^+2Fc^2^)/3'
_refine_ls_weighting_scheme calc
_refine_ls_wR_factor_gt 0.2164
_refine_ls_wR_factor_ref 0.2356
_reflns_Friedel_coverage 0.000
_reflns_number_gt 3943
_reflns_number_total 5329
_reflns_threshold_expression 'I > 2\s(I)'
_cod_data_source_file d1ra01742j2.cif
_cod_data_source_block a_sq
_cod_original_cell_volume 11003.4(11)
_cod_original_sg_symbol_Hall '-C 2bc 2'
_cod_database_code 7242825
_shelx_shelxl_version_number 2014/7
_shelx_space_group_comment
;
The symmetry employed for this shelxl refinement is uniquely defined
by the following loop, which should always be used as a source of
symmetry information in preference to the above space-group names.
They are only intended as comments.
;
_shelx_estimated_absorpt_t_max 0.799
_shelx_estimated_absorpt_t_min 0.591
_olex2_refinement_description
;
1. Fixed Uiso
 At 1.2 times of:
  All C(H) groups
2. Uiso/Uaniso restraints and constraints
All non-hydrogen atoms have similar U: within 2A with sigma of 0.04 and sigma
for terminal atoms of 0.08
Uanis(O2) \\sim Ueq: with sigma of 0.001 and sigma for terminal atoms of 0.002
3. Rigid body (RIGU) restrains
 All non-hydrogen atoms
 with sigma for 1-2 distances of 0.004 and sigma for 1-3 distances of 0.004
4.a Aromatic/amide H refined with riding coordinates:
 C3(H3), C5(H5), C6(H6), C7(H7), C9(H9), C11(H11), C15(H15), C16(H16),
 C17(H17), C18(H18)
;
_olex2_submission_special_instructions 'No special instructions were received'

loop_
_space_group_symop_operation_xyz
'x, y, z'
'-x, -y+1/2, z+1/2'
'-x, y+1/2, -z+1/2'
'x, -y, -z'
'x+1/2, y+1/2, z'
'-x+1/2, -y+1, z+1/2'
'-x+1/2, y+1, -z+1/2'
'x+1/2, -y+1/2, -z'
'-x, -y, -z'
'x, y-1/2, -z-1/2'
'x, -y-1/2, z-1/2'
'-x, y, z'
'-x+1/2, -y+1/2, -z'
'x+1/2, y, -z-1/2'
'x+1/2, -y, z-1/2'
'-x+1/2, y+1/2, z'

loop_
_atom_site_label
_atom_site_type_symbol
_atom_site_fract_x
_atom_site_fract_y
_atom_site_fract_z
_atom_site_U_iso_or_equiv
_atom_site_adp_type
_atom_site_occupancy
_atom_site_site_symmetry_order
_atom_site_calc_flag
_atom_site_refinement_flags_posn
_atom_site_refinement_flags_adp
_atom_site_refinement_flags_occupancy
_atom_site_disorder_assembly
_atom_site_disorder_group
Th1 Th 0.25475(2) 0.86605(3) 0.52234(2) 0.0252(2) Uani 1 1 d . U . . .
O1 O 0.2362(3) 1.0000 0.5000 0.023(2) Uani 1 2 d S TU P . .
O2 O 0.2762(2) 0.7569(5) 0.4521(3) 0.0173(15) Uani 1 1 d . U . . .
O3 O 0.2928(3) 0.6501(5) 0.5678(5) 0.036(2) Uani 1 1 d . U . . .
O4 O 0.3073(3) 0.7824(6) 0.5753(5) 0.045(2) Uani 1 1 d . U . . .
O5 O 0.2931(4) 0.5862(7) 0.9309(6) 0.066(3) Uani 1 1 d . U . . .
O6 O 0.1842(3) 0.8974(7) 0.5619(7) 0.062(3) Uani 1 1 d . U . . .
C1 C 0.4631(4) 0.6316(8) 0.7185(8) 0.037(3) Uani 1 1 d . U . . .
O7 O 0.2473(4) 0.8772(9) 0.6393(9) 0.084(5) Uani 1 1 d . U . . .
C2 C 0.4253(4) 0.6516(9) 0.6833(7) 0.036(3) Uani 1 1 d . U . . .
C3 C 0.3991(4) 0.6363(8) 0.8317(8) 0.039(3) Uani 1 1 d . U . . .
H3 H 0.4051 0.6903 0.8180 0.046 Uiso 1 1 calc R . . . .
C4 C 0.3541(4) 0.6895(9) 0.6204(7) 0.040(3) Uani 1 1 d . U . . .
C5 C 0.3637(4) 0.6222(9) 0.8651(9) 0.044(4) Uani 1 1 d . U . . .
H5 H 0.3457 0.6657 0.8739 0.053 Uiso 1 1 calc R . . . .
C6 C 0.5000 0.6493(13) 0.6893(11) 0.043(5) Uani 1 2 d S TU P . .
H6 H 0.5000 0.6750 0.6468 0.051 Uiso 1 2 calc RS T P . .
C7 C 0.3622(4) 0.6094(8) 0.6369(7) 0.035(3) Uani 1 1 d . U . . .
H7 H 0.3435 0.5680 0.6262 0.042 Uiso 1 1 calc R . . . .
C8 C 0.3163(5) 0.5251(10) 0.9205(10) 0.063(5) Uani 1 1 d . U . . .
C9 C 0.5000 0.5757(12) 0.8107(10) 0.035(4) Uani 1 2 d S TU P . .
H9 H 0.5000 0.5519 0.8539 0.042 Uiso 1 2 calc RS T P . .
C10 C 0.3153(4) 0.7073(9) 0.5844(8) 0.043(3) Uani 1 1 d . U . . .
C11 C 0.3971(4) 0.5898(9) 0.6685(7) 0.037(3) Uani 1 1 d . U . . .
H11 H 0.4024 0.5350 0.6805 0.045 Uiso 1 1 calc R . . . .
C12 C 0.4637(4) 0.5920(10) 0.7811(7) 0.038(3) Uani 1 1 d . U . . .
C13 C 0.4261(4) 0.5757(9) 0.8172(7) 0.038(3) Uani 1 1 d . U . . .
C14 C 0.3544(4) 0.5420(9) 0.8863(8) 0.048(4) Uani 1 1 d . U . . .
O8 O 0.3085(4) 0.4512(7) 0.9336(8) 0.091(5) Uani 1 1 d . U . . .
C15 C 0.4185(5) 0.4966(9) 0.8411(9) 0.060(4) Uani 1 1 d . U . . .
H15 H 0.4375 0.4543 0.8347 0.072 Uiso 1 1 calc R . . . .
C16 C 0.4180(5) 0.7302(10) 0.6620(10) 0.069(5) Uani 1 1 d . U . . .
H16 H 0.4374 0.7716 0.6683 0.083 Uiso 1 1 calc R . . . .
C17 C 0.3824(5) 0.4812(11) 0.8744(10) 0.078(6) Uani 1 1 d . U . . .
H17 H 0.3769 0.4275 0.8893 0.094 Uiso 1 1 calc R . . . .
C18 C 0.3816(5) 0.7476(11) 0.6310(10) 0.082(6) Uani 1 1 d . U . . .
H18 H 0.3762 0.8018 0.6172 0.099 Uiso 1 1 calc R . . . .

loop_
_atom_site_aniso_label
_atom_site_aniso_U_11
_atom_site_aniso_U_22
_atom_site_aniso_U_33
_atom_site_aniso_U_23
_atom_site_aniso_U_13
_atom_site_aniso_U_12
Th1 0.0138(3) 0.0150(3) 0.0469(4) -0.00135(16) -0.00487(15) -0.00296(16)
O1 0.008(5) 0.020(6) 0.042(5) -0.012(4) 0.000 0.000
O2 0.0169(17) 0.0156(17) 0.0193(17) 0.0006(10) 0.0008(10) -0.0006(10)
O3 0.023(4) 0.017(4) 0.068(6) 0.011(4) -0.018(4) 0.001(3)
O4 0.031(4) 0.025(4) 0.078(6) 0.006(4) -0.024(4) -0.006(3)
O5 0.062(6) 0.019(5) 0.117(9) -0.011(6) 0.048(6) 0.000(5)
O6 0.037(5) 0.047(7) 0.103(8) -0.005(6) 0.018(5) -0.003(5)
C1 0.016(5) 0.040(7) 0.054(6) 0.018(5) -0.001(3) -0.005(4)
O7 0.052(8) 0.126(13) 0.074(7) -0.009(6) -0.004(5) 0.010(7)
C2 0.020(5) 0.036(6) 0.053(7) 0.014(5) -0.004(4) -0.004(4)
C3 0.024(5) 0.024(6) 0.068(8) 0.008(5) 0.009(5) -0.008(4)
C4 0.023(5) 0.024(5) 0.072(8) 0.007(5) -0.012(5) -0.001(4)
C5 0.028(6) 0.027(6) 0.078(9) 0.008(5) 0.015(6) -0.008(4)
C6 0.018(6) 0.057(14) 0.053(9) 0.017(9) 0.000 0.000
C7 0.023(5) 0.027(6) 0.056(7) 0.006(5) -0.004(5) 0.003(4)
C8 0.055(6) 0.017(5) 0.118(11) -0.002(6) 0.053(7) -0.009(4)
C9 0.023(6) 0.029(11) 0.053(8) 0.007(8) 0.000 0.000
C10 0.029(5) 0.019(5) 0.081(8) 0.006(4) -0.022(5) -0.004(4)
C11 0.022(4) 0.030(6) 0.060(7) 0.006(5) -0.004(4) 0.002(4)
C12 0.021(4) 0.039(7) 0.055(5) 0.016(5) 0.003(3) -0.002(4)
C13 0.024(5) 0.030(6) 0.059(7) 0.010(5) 0.005(4) -0.002(4)
C14 0.042(5) 0.020(5) 0.083(9) 0.003(5) 0.034(6) -0.002(4)
O8 0.080(8) 0.017(5) 0.176(12) -0.003(6) 0.087(9) -0.011(5)
C15 0.047(7) 0.029(6) 0.105(11) 0.018(6) 0.044(7) 0.007(5)
C16 0.038(6) 0.038(6) 0.132(13) 0.036(6) -0.045(7) -0.017(5)
C17 0.060(7) 0.031(7) 0.144(14) 0.018(7) 0.066(8) 0.009(5)
C18 0.051(6) 0.041(7) 0.155(14) 0.030(7) -0.061(8) -0.016(5)

loop_
_atom_type_symbol
_atom_type_description
_atom_type_scat_dispersion_real
_atom_type_scat_dispersion_imag
_atom_type_scat_source
C C 0.0148 0.0070 'International Tables Vol C Tables 4.2.6.8 and 6.1.1.4'
H H 0.0000 0.0000 'International Tables Vol C Tables 4.2.6.8 and 6.1.1.4'
O O 0.0412 0.0250 'International Tables Vol C Tables 4.2.6.8 and 6.1.1.4'
Th Th -3.3219 10.6097 'International Tables Vol C Tables 4.2.6.8 and 6.1.1.4'

loop_
_geom_angle_atom_site_label_1
_geom_angle_atom_site_label_2
_geom_angle_atom_site_label_3
_geom_angle
_geom_angle_site_symmetry_1
_geom_angle_site_symmetry_3
_geom_angle_publ_flag
O1 Th1 Th1 148.37(14) . 13_566 ?
O1 Th1 O2 132.59(17) . . ?
O1 Th1 O3 77.6(3) . 13_566 ?
O1 Th1 O4 142.9(3) . . ?
O1 Th1 O5 71.5(3) . 11_575 ?
O1 Th1 O6 67.7(4) . . ?
O1 Th1 O7 95.1(3) . . ?
O1 Th1 O8 74.0(3) . 10_567 ?
O2 Th1 Th1 33.02(17) . 13_566 ?
O2 Th1 Th1 34.02(17) 13_566 13_566 ?
O2 Th1 O1 138.1(3) 13_566 . ?
O2 Th1 O2 67.0(3) 13_566 . ?
O2 Th1 O3 71.1(3) . 13_566 ?
O2 Th1 O3 77.1(3) 13_566 13_566 ?
O2 Th1 O4 74.8(3) 13_566 . ?
O2 Th1 O4 67.7(3) . . ?
O2 Th1 O5 134.3(3) 13_566 11_575 ?
O2 Th1 O6 127.9(3) . . ?
O2 Th1 O6 72.3(3) 13_566 . ?
O2 Th1 O7 78.6(4) 13_566 . ?
O2 Th1 O8 138.2(4) 13_566 10_567 ?
O2 Th1 O8 114.9(4) . 10_567 ?
O3 Th1 Th1 70.8(2) 13_566 13_566 ?
O3 Th1 O4 136.6(3) 13_566 . ?
O3 Th1 O6 69.2(4) 13_566 . ?
O3 Th1 O8 144.6(4) 13_566 10_567 ?
O4 Th1 Th1 67.3(2) . 13_566 ?
O4 Th1 O6 129.8(4) . . ?
O5 Th1 Th1 100.9(3) 11_575 13_566 ?
O5 Th1 O2 68.4(3) 11_575 . ?
O5 Th1 O3 79.4(5) 11_575 13_566 ?
O5 Th1 O4 97.5(4) 11_575 . ?
O5 Th1 O6 132.5(4) 11_575 . ?
O5 Th1 O8 71.9(5) 11_575 10_567 ?
O6 Th1 Th1 101.1(3) . 13_566 ?
O7 Th1 Th1 107.0(4) . 13_566 ?
O7 Th1 O2 132.3(4) . . ?
O7 Th1 O3 132.7(4) . 13_566 ?
O7 Th1 O4 72.1(4) . . ?
O7 Th1 O5 142.9(5) . 11_575 ?
O7 Th1 O6 65.0(4) . . ?
O7 Th1 O8 71.1(5) . 10_567 ?
O8 Th1 Th1 134.2(3) 10_567 13_566 ?
O8 Th1 O4 68.9(4) 10_567 . ?
O8 Th1 O6 117.1(5) 10_567 . ?
Th1 O1 Th1 149.1(5) . 4_576 ?
Th1 O2 Th1 113.0(3) 13_566 . ?
C10 O3 Th1 132.6(9) . 13_566 ?
C10 O4 Th1 138.6(8) . . ?
C8 O5 Th1 135.3(12) . 11_576 ?
C6 C1 C2 120.5(14) . . ?
C6 C1 C12 117.1(13) . . ?
C12 C1 C2 122.4(11) . . ?
C11 C2 C1 120.5(12) . . ?
C16 C2 C1 120.3(13) . . ?
C16 C2 C11 119.1(13) . . ?
C13 C3 C5 123.0(13) . . ?
C7 C4 C10 117.8(12) . . ?
C18 C4 C7 120.3(13) . . ?
C18 C4 C10 121.7(13) . . ?
C3 C5 C14 119.2(14) . . ?
C1 C6 C1 124.2(19) . 12_655 ?
C11 C7 C4 120.2(14) . . ?
O5 C8 C14 116.7(13) . . ?
O8 C8 O5 126.2(14) . . ?
O8 C8 C14 116.9(14) . . ?
C12 C9 C12 123.6(18) . 12_655 ?
O3 C10 O4 124.3(12) . . ?
O3 C10 C4 119.8(12) . . ?
O4 C10 C4 115.8(12) . . ?
C7 C11 C2 119.8(14) . . ?
C1 C12 C13 120.5(11) . . ?
C9 C12 C1 118.9(12) . . ?
C9 C12 C13 120.3(13) . . ?
C3 C13 C12 122.1(13) . . ?
C3 C13 C15 118.5(13) . . ?
C15 C13 C12 119.3(13) . . ?
C5 C14 C8 120.1(13) . . ?
C17 C14 C5 118.0(13) . . ?
C17 C14 C8 121.8(14) . . ?
C8 O8 Th1 140.6(10) . 10_557 ?
C17 C15 C13 119.0(14) . . ?
C2 C16 C18 119.0(15) . . ?
C14 C17 C15 122.1(15) . . ?
C4 C18 C16 121.4(16) . . ?

loop_
_geom_bond_atom_site_label_1
_geom_bond_atom_site_label_2
_geom_bond_distance
_geom_bond_site_symmetry_2
_geom_bond_publ_flag
Th1 Th1 3.9322(9) 13_566 ?
Th1 O1 2.332(3) . ?
Th1 O2 2.327(7) 13_566 ?
Th1 O2 2.389(7) . ?
Th1 O3 2.418(9) 13_566 ?
Th1 O4 2.470(9) . ?
Th1 O5 2.370(10) 11_575 ?
Th1 O6 2.541(10) . ?
Th1 O7 2.361(18) . ?
Th1 O8 2.444(10) 10_567 ?
O1 Th1 2.332(3) 4_576 ?
O2 Th1 2.327(7) 13_566 ?
O3 Th1 2.418(9) 13_566 ?
O3 C10 1.251(16) . ?
O4 C10 1.276(16) . ?
O5 Th1 2.369(10) 11_576 ?
O5 C8 1.285(19) . ?
C1 C2 1.484(18) . ?
C1 C6 1.395(16) . ?
C1 C12 1.41(2) . ?
C2 C11 1.420(19) . ?
C2 C16 1.38(2) . ?
C3 C5 1.38(2) . ?
C3 C13 1.38(2) . ?
C4 C7 1.384(19) . ?
C4 C10 1.512(17) . ?
C4 C18 1.34(2) . ?
C5 C14 1.420(19) . ?
C6 C1 1.395(16) 12_655 ?
C7 C11 1.364(18) . ?
C8 C14 1.474(18) . ?
C8 O8 1.270(18) . ?
C9 C12 1.377(15) 12_655 ?
C9 C12 1.377(15) . ?
C12 C13 1.475(17) . ?
C13 C15 1.409(19) . ?
C14 C17 1.39(2) . ?
O8 Th1 2.443(10) 10_557 ?
C15 C17 1.40(2) . ?
C16 C18 1.395(19) . ?
